data_7221010
loop_
_publ_author_name
'Sarkar, Rajib'
'Maji, Krishnendu'
'HALDAR, DEBASISH'

_publ_section_title
;
 An efficient one pot ipso-nitration: Structural transformation of a
 dipeptide by N-terminus modification
;
_journal_name_full 'RSC Adv.'
_journal_paper_doi 10.1039/C5RA09789D
_journal_year 2015
_chemical_formula_moiety 'C17 H24 N2 O5'
_chemical_formula_sum 'C17 H24 N2 O5'
_chemical_formula_weight 336.38
_chemical_name_systematic
;
 ? 
;
_space_group_IT_number 14
_symmetry_cell_setting monoclinic
_symmetry_space_group_name_Hall '-P 2ybc'
_symmetry_space_group_name_H-M 'P 1 21/c 1'
_atom_sites_solution_hydrogens geom
_atom_sites_solution_primary direct
_atom_sites_solution_secondary difmap
_audit_creation_method SHELXL-97
_audit_update_record
;
2015-04-01 deposited with the CCDC.
2015-07-03 downloaded from the CCDC.
;
_cell_angle_alpha 90.00
_cell_angle_beta 111.024(7)
_cell_angle_gamma 90.00
_cell_formula_units_Z 4
_cell_length_a 12.8074(9)
_cell_length_b 14.8520(6)
_cell_length_c 10.0676(5)
_cell_measurement_temperature 100(2)
_cell_volume 1787.53(19)
_computing_structure_refinement 'SHELXL-97 (Sheldrick, 1997)'
_computing_structure_solution 'SHELXS-97 (Sheldrick, 1990)'
_diffrn_ambient_temperature 100(2)
_diffrn_measured_fraction_theta_full 28.28
_diffrn_measured_fraction_theta_max 28.28
_diffrn_radiation_monochromator graphite
_diffrn_radiation_source 'fine-focus sealed tube'
_diffrn_radiation_type MoK\a
_diffrn_radiation_wavelength 0.71073
_diffrn_reflns_av_R_equivalents 0.0389
_diffrn_reflns_av_sigmaI/netI 0.0536
_diffrn_reflns_limit_h_max 16
_diffrn_reflns_limit_h_min -16
_diffrn_reflns_limit_k_max 19
_diffrn_reflns_limit_k_min -16
_diffrn_reflns_limit_l_max 13
_diffrn_reflns_limit_l_min -11
_diffrn_reflns_number 7017
_diffrn_reflns_theta_full 28.28
_diffrn_reflns_theta_max 28.28
_diffrn_reflns_theta_min 1.70
_exptl_absorpt_coefficient_mu 0.092
_exptl_absorpt_correction_T_max 0.983
_exptl_absorpt_correction_T_min 0.976
_exptl_absorpt_correction_type multi-scan
_exptl_absorpt_process_details '(SADABS; Bruker, 2008)'
_exptl_crystal_colour colourless
_exptl_crystal_density_diffrn 1.250
_exptl_crystal_density_method 'not measured'
_exptl_crystal_description needle
_exptl_crystal_F_000 720
_exptl_crystal_size_max 0.442
_exptl_crystal_size_mid 0.224
_exptl_crystal_size_min 0.184
_refine_diff_density_max 0.4
_refine_diff_density_min -0.403
_refine_diff_density_rms 0.095
_refine_ls_extinction_method none
_refine_ls_goodness_of_fit_ref 1.154
_refine_ls_hydrogen_treatment constr
_refine_ls_matrix_type full
_refine_ls_number_parameters 222
_refine_ls_number_reflns 3935
_refine_ls_number_restraints 0
_refine_ls_restrained_S_all 1.154
_refine_ls_R_factor_all 0.0827
_refine_ls_R_factor_gt 0.0679
_refine_ls_shift/su_max 0.001
_refine_ls_shift/su_mean 0.000
_refine_ls_structure_factor_coef Fsqd
_refine_ls_weighting_details 'calc w=1/[\s^2^(Fo^2^)+(0.0542P)^2^+2.2117P] where P=(Fo^2^+2Fc^2^)/3'
_refine_ls_weighting_scheme calc
_refine_ls_wR_factor_gt 0.1616
_refine_ls_wR_factor_ref 0.1688
_reflns_number_gt 3236
_reflns_number_total 3935
_reflns_threshold_expression >2sigma(I)
_cod_data_source_file c5ra09789d2.cif
_cod_data_source_block bmabaome
_cod_original_sg_symbol_H-M P21/c
_cod_database_code 7221010

loop_
_space_group_symop_id
_space_group_symop_operation_xyz
1 'x, y, z'
2 '-x, y+1/2, -z+1/2'
3 '-x, -y, -z'
4 'x, -y-1/2, z-1/2'

loop_
_atom_site_label
_atom_site_type_symbol
_atom_site_fract_x
_atom_site_fract_y
_atom_site_fract_z
_atom_site_U_iso_or_equiv
_atom_site_adp_type
_atom_site_occupancy
_atom_site_symmetry_multiplicity
_atom_site_calc_flag
_atom_site_refinement_flags
O3 O 0.40002(14) 0.22822(11) 0.34181(17) 0.0204(4) Uani 1 1 d .
O1 O 0.10568(14) 0.58347(12) 0.46871(18) 0.0232(4) Uani 1 1 d .
O2 O 0.06245(15) 0.61644(12) 0.23358(18) 0.0259(4) Uani 1 1 d .
O5 O 0.48735(15) 0.01412(12) 0.31183(19) 0.0256(4) Uani 1 1 d .
O4 O 0.33240(16) 0.05181(13) 0.13038(19) 0.0298(4) Uani 1 1 d .
N1 N 0.17848(17) 0.50029(14) 0.3453(2) 0.0201(4) Uani 1 1 d .
H17 H 0.2104 0.4770 0.4283 0.024 Uiso 1 1 calc R
C10 C 0.30454(18) 0.33954(15) 0.1700(2) 0.0158(5) Uani 1 1 d .
N2 N 0.42672(17) 0.22315(13) 0.1344(2) 0.0201(4) Uani 1 1 d .
H8 H 0.4152 0.2457 0.0517 0.024 Uiso 1 1 calc R
C6 C 0.20316(18) 0.45964(16) 0.2341(2) 0.0174(5) Uani 1 1 d .
C8 C 0.1958(2) 0.44470(18) -0.0063(3) 0.0246(5) Uani 1 1 d .
H5 H 0.1691 0.4647 -0.1000 0.030 Uiso 1 1 calc R
C12 C 0.37945(19) 0.25955(15) 0.2213(2) 0.0169(5) Uani 1 1 d .
C11 C 0.27131(18) 0.38387(15) 0.2701(2) 0.0162(5) Uani 1 1 d .
H2 H 0.2952 0.3624 0.3630 0.019 Uiso 1 1 calc R
C5 C 0.11020(19) 0.57204(16) 0.3384(3) 0.0194(5) Uani 1 1 d .
C9 C 0.2660(2) 0.37028(16) 0.0293(3) 0.0215(5) Uani 1 1 d .
H6 H 0.2870 0.3414 -0.0392 0.026 Uiso 1 1 calc R
C4 C 0.0392(2) 0.65698(17) 0.4977(3) 0.0246(5) Uani 1 1 d .
C7 C 0.1643(2) 0.49013(17) 0.0938(3) 0.0219(5) Uani 1 1 d .
H4 H 0.1179 0.5403 0.0677 0.026 Uiso 1 1 calc R
C16 C 0.4276(2) 0.06638(16) 0.2039(2) 0.0203(5) Uani 1 1 d .
C13 C 0.4980(2) 0.14453(17) 0.1838(3) 0.0247(5) Uani 1 1 d .
H9 H 0.5544 0.1590 0.2769 0.030 Uiso 1 1 calc R
C14 C 0.5586(2) 0.11928(19) 0.0848(3) 0.0309(6) Uani 1 1 d .
H14a H 0.5042 0.1115 -0.0106 0.037 Uiso 1 1 calc R
H14b H 0.5963 0.0621 0.1149 0.037 Uiso 1 1 calc R
C17 C 0.4293(3) -0.06363(18) 0.3380(3) 0.0335(6) Uani 1 1 d .
H12a H 0.4058 -0.1016 0.2554 0.050 Uiso 1 1 calc R
H12b H 0.3650 -0.0442 0.3581 0.050 Uiso 1 1 calc R
H12c H 0.4786 -0.0966 0.4179 0.050 Uiso 1 1 calc R
C3 C -0.0823(2) 0.6508(2) 0.3986(3) 0.0365(7) Uani 1 1 d .
H21a H -0.0886 0.6692 0.3046 0.055 Uiso 1 1 calc R
H21b H -0.1273 0.6896 0.4326 0.055 Uiso 1 1 calc R
H21c H -0.1079 0.5899 0.3959 0.055 Uiso 1 1 calc R
C15 C 0.6441(2) 0.1893(2) 0.0812(4) 0.0382(7) Uani 1 1 d .
H15a H 0.6824 0.1687 0.0207 0.057 Uiso 1 1 calc R
H15b H 0.6971 0.1985 0.1757 0.057 Uiso 1 1 calc R
H15c H 0.6066 0.2450 0.0449 0.057 Uiso 1 1 calc R
C1 C 0.0498(2) 0.6374(2) 0.6497(3) 0.0321(6) Uani 1 1 d .
H22a H 0.0209 0.5784 0.6548 0.048 Uiso 1 1 calc R
H22b H 0.0080 0.6813 0.6800 0.048 Uiso 1 1 calc R
H22c H 0.1271 0.6402 0.7104 0.048 Uiso 1 1 calc R
C2 C 0.0933(3) 0.74662(19) 0.4888(3) 0.0378(7) Uani 1 1 d .
H23a H 0.1683 0.7478 0.5571 0.057 Uiso 1 1 calc R
H23b H 0.0508 0.7946 0.5087 0.057 Uiso 1 1 calc R
H23c H 0.0951 0.7542 0.3949 0.057 Uiso 1 1 calc R

loop_
_atom_site_aniso_label
_atom_site_aniso_U_11
_atom_site_aniso_U_22
_atom_site_aniso_U_33
_atom_site_aniso_U_23
_atom_site_aniso_U_13
_atom_site_aniso_U_12
O3 0.0251(9) 0.0196(8) 0.0184(8) 0.0025(7) 0.0101(7) 0.0034(7)
O1 0.0282(9) 0.0210(9) 0.0246(9) -0.0012(7) 0.0144(7) 0.0070(7)
O2 0.0313(10) 0.0237(9) 0.0242(9) 0.0022(7) 0.0119(8) 0.0093(8)
O5 0.0276(9) 0.0191(9) 0.0292(10) 0.0066(7) 0.0090(8) 0.0032(7)
O4 0.0319(10) 0.0265(10) 0.0246(9) 0.0001(8) 0.0025(8) -0.0044(8)
N1 0.0232(10) 0.0212(10) 0.0171(10) 0.0022(8) 0.0086(8) 0.0061(8)
C10 0.0152(10) 0.0158(11) 0.0186(11) -0.0021(9) 0.0085(9) -0.0023(8)
N2 0.0273(11) 0.0166(10) 0.0214(10) 0.0026(8) 0.0148(8) 0.0056(8)
C6 0.0162(11) 0.0180(11) 0.0198(11) -0.0021(9) 0.0087(9) -0.0020(9)
C8 0.0299(13) 0.0274(13) 0.0157(11) 0.0035(10) 0.0071(10) 0.0072(11)
C12 0.0176(11) 0.0156(11) 0.0190(11) -0.0021(9) 0.0084(9) -0.0035(9)
C11 0.0160(10) 0.0177(11) 0.0150(10) 0.0012(9) 0.0057(9) -0.0011(9)
C5 0.0198(11) 0.0185(11) 0.0225(12) -0.0014(10) 0.0107(9) -0.0021(9)
C9 0.0266(13) 0.0211(12) 0.0198(12) -0.0012(9) 0.0119(10) 0.0026(10)
C4 0.0279(13) 0.0198(12) 0.0303(13) -0.0060(10) 0.0155(11) 0.0056(10)
C7 0.0237(12) 0.0193(12) 0.0233(12) 0.0013(10) 0.0091(10) 0.0052(10)
C16 0.0272(13) 0.0170(11) 0.0184(11) -0.0030(9) 0.0102(10) 0.0056(10)
C13 0.0259(13) 0.0201(12) 0.0328(14) 0.0054(10) 0.0162(11) 0.0072(10)
C14 0.0311(14) 0.0306(14) 0.0328(15) -0.0006(12) 0.0136(12) 0.0073(12)
C17 0.0446(17) 0.0210(13) 0.0363(15) 0.0082(11) 0.0163(13) 0.0023(12)
C3 0.0268(14) 0.0450(18) 0.0390(16) -0.0079(14) 0.0133(12) 0.0113(13)
C15 0.0257(14) 0.0375(16) 0.0559(19) 0.0083(14) 0.0199(14) 0.0051(12)
C1 0.0391(16) 0.0320(15) 0.0326(14) -0.0064(12) 0.0220(13) 0.0017(12)
C2 0.0575(19) 0.0224(14) 0.0387(16) -0.0052(12) 0.0235(15) -0.0048(13)

loop_
_atom_type_symbol
_atom_type_description
_atom_type_scat_dispersion_real
_atom_type_scat_dispersion_imag
_atom_type_scat_source
C C 0.0033 0.0016 'International Tables Vol C Tables 4.2.6.8 and 6.1.1.4'
H H 0.0000 0.0000 'International Tables Vol C Tables 4.2.6.8 and 6.1.1.4'
N N 0.0061 0.0033 'International Tables Vol C Tables 4.2.6.8 and 6.1.1.4'
O O 0.0106 0.0060 'International Tables Vol C Tables 4.2.6.8 and 6.1.1.4'

loop_
_geom_angle_atom_site_label_1
_geom_angle_atom_site_label_2
_geom_angle_atom_site_label_3
_geom_angle
C5 O1 C4 121.07(19)
C16 O5 C17 115.6(2)
C5 N1 C6 128.2(2)
C11 C10 C12 116.7(2)
C11 C10 C9 119.3(2)
C9 C10 C12 123.9(2)
C12 N2 C13 118.3(2)
C11 C6 N1 116.1(2)
C11 C6 C7 119.3(2)
C7 C6 N1 124.6(2)
C7 C8 C9 122.0(2)
O3 C12 C10 121.5(2)
O3 C12 N2 120.0(2)
N2 C12 C10 118.5(2)
C6 C11 C10 121.4(2)
O1 C5 N1 107.4(2)
O2 C5 O1 126.7(2)
O2 C5 N1 125.8(2)
C8 C9 C10 118.8(2)
O1 C4 C3 110.7(2)
O1 C4 C1 102.1(2)
O1 C4 C2 109.2(2)
C1 C4 C3 110.5(2)
C1 C4 C2 110.5(2)
C2 C4 C3 113.3(2)
C8 C7 C6 119.1(2)
O5 C16 C13 111.0(2)
O4 C16 O5 124.0(2)
O4 C16 C13 125.0(2)
N2 C13 C16 109.12(19)
N2 C13 C14 112.4(2)
C14 C13 C16 111.5(2)
C13 C14 C15 112.9(2)

loop_
_geom_bond_atom_site_label_1
_geom_bond_atom_site_label_2
_geom_bond_distance
O3 C12 1.236(3)
O1 C5 1.345(3)
O1 C4 1.476(3)
O2 C5 1.208(3)
O5 C16 1.331(3)
O5 C17 1.448(3)
O4 C16 1.197(3)
N1 C6 1.404(3)
N1 C5 1.364(3)
C10 C12 1.498(3)
C10 C11 1.392(3)
C10 C9 1.399(3)
N2 C12 1.344(3)
N2 C13 1.455(3)
C6 C11 1.390(3)
C6 C7 1.394(3)
C8 C9 1.388(3)
C8 C7 1.388(3)
C4 C3 1.521(4)
C4 C1 1.515(4)
C4 C2 1.518(4)
C16 C13 1.527(3)
C13 C14 1.514(3)
C14 C15 1.520(4)
